data_4103828
loop_
_publ_author_name
'Anukul Jana'
'Debajyoti Ghoshal'
'Herbert W. Roesky'
'Ina Objartel'
'Gerald Schwab'
'Dietmar Stalke'

_publ_contact_author 'Prof. Dr. H. W. Roesky'
_publ_contact_author_email 'hroesky@gwdg.de, dstalke@chemie.uni-goettingen.de'
_publ_section_title
;
 A Germanium(II) Hydride as an Effective Reagent for Hydrogermylation
 Reactions
;
_journal_name_full 'Journal of the American Chemical Society'
_journal_page_first 1288
_journal_page_last 1293
_journal_paper_doi 10.1021/ja808656t
_journal_volume 131
_journal_year 2009
_chemical_formula_sum 'C34 H48 Ge N2 O2'
_chemical_formula_weight 589.33
_chemical_name_systematic
; 
 ? 
;
_space_group_IT_number 14
_symmetry_cell_setting monoclinic
_symmetry_space_group_name_Hall '-P 2ybc'
_symmetry_space_group_name_H-M 'P 1 21/c 1'
_atom_sites_solution_hydrogens geom
_atom_sites_solution_primary direct
_atom_sites_solution_secondary difmap
_audit_creation_method SHELXL-97
_cell_angle_alpha 90.00
_cell_angle_beta 106.896(3)
_cell_angle_gamma 90.00
_cell_formula_units_Z 4
_cell_length_a 11.9917(19)
_cell_length_b 20.4171(32)
_cell_length_c 13.7973(22)
_cell_measurement_reflns_used 6816
_cell_measurement_temperature 100(2)
_cell_measurement_theta_max 25.0145
_cell_measurement_theta_min 2.522
_cell_volume 3232.3(9)
_computing_cell_refinement 'SAINT V7.46A'
_computing_data_collection 'APEX2 v2.2-0'
_computing_data_reduction 'SAINT v7.46A'
_computing_molecular_graphics 'XSHELL ver. 4.01'
_computing_publication_material 'XSHELL ver. 4.01'
_computing_structure_refinement 'SHELXL in SHELXTL ver. 6.10'
_computing_structure_solution 'SHELXS in SHELXTL ver. 6.10'
_diffrn_ambient_temperature 100(2)
_diffrn_measured_fraction_theta_full 0.999
_diffrn_measured_fraction_theta_max 0.999
_diffrn_measurement_device_type 'Bruker Smart Apex II with D8-Goniometer'
_diffrn_measurement_method 'omega scans'
_diffrn_radiation_monochromator 'INCOATEC quazar mirror optics'
_diffrn_radiation_source 'INCOATEC Mo micro source'
_diffrn_radiation_type MoK\a
_diffrn_radiation_wavelength 0.71073
_diffrn_reflns_av_R_equivalents 0.0438
_diffrn_reflns_av_sigmaI/netI 0.0329
_diffrn_reflns_limit_h_max 13
_diffrn_reflns_limit_h_min -14
_diffrn_reflns_limit_k_max 24
_diffrn_reflns_limit_k_min 0
_diffrn_reflns_limit_l_max 16
_diffrn_reflns_limit_l_min 0
_diffrn_reflns_number 29205
_diffrn_reflns_theta_full 25.03
_diffrn_reflns_theta_max 25.03
_diffrn_reflns_theta_min 2.52
_exptl_absorpt_coefficient_mu 0.978
_exptl_absorpt_correction_T_max 0.9044
_exptl_absorpt_correction_T_min 0.7068
_exptl_absorpt_correction_type empirical
_exptl_absorpt_process_details SADABS-2008/1
_exptl_crystal_colour 'pale yellow'
_exptl_crystal_density_diffrn 1.211
_exptl_crystal_density_method 'not measured'
_exptl_crystal_description plate
_exptl_crystal_F_000 1256
_exptl_crystal_size_max 0.3
_exptl_crystal_size_mid 0.2
_exptl_crystal_size_min 0.1
_refine_diff_density_max 0.777
_refine_diff_density_min -0.481
_refine_diff_density_rms 0.066
_refine_ls_extinction_method none
_refine_ls_goodness_of_fit_ref 1.068
_refine_ls_hydrogen_treatment constr
_refine_ls_matrix_type full
_refine_ls_number_parameters 363
_refine_ls_number_reflns 5716
_refine_ls_number_restraints 0
_refine_ls_restrained_S_all 1.068
_refine_ls_R_factor_all 0.0535
_refine_ls_R_factor_gt 0.0401
_refine_ls_shift/su_max 0.000
_refine_ls_shift/su_mean 0.000
_refine_ls_structure_factor_coef Fsqd
_refine_ls_weighting_details 'calc w=1/[\s^2^(Fo^2^)+(0.0649P)^2^+1.0711P] where P=(Fo^2^+2Fc^2^)/3'
_refine_ls_weighting_scheme calc
_refine_ls_wR_factor_gt 0.1042
_refine_ls_wR_factor_ref 0.1094
_reflns_number_gt 4595
_reflns_number_total 5716
_reflns_threshold_expression >2sigma(I)
_cod_data_source_file ja808656t_si_002_2.cif
_cod_data_source_block 4
_cod_original_cell_volume 3232.3(8)
_cod_database_code 4103828

loop_
_symmetry_equiv_pos_as_xyz
'x, y, z'
'-x, y+1/2, -z+1/2'
'-x, -y, -z'
'x, -y-1/2, z-1/2'

loop_
_atom_site_label
_atom_site_type_symbol
_atom_site_fract_x
_atom_site_fract_y
_atom_site_fract_z
_atom_site_U_iso_or_equiv
_atom_site_adp_type
_atom_site_occupancy
_atom_site_symmetry_multiplicity
_atom_site_calc_flag
_atom_site_refinement_flags
Ge1 Ge 0.28312(2) 0.222997(13) 0.18530(2) 0.02336(11) Uani 1 1 d .
O1 O 0.2949(2) 0.01109(11) 0.1913(2) 0.0633(8) Uani 1 1 d .
O2 O 0.3024(2) 0.08404(10) 0.31252(16) 0.0434(5) Uani 1 1 d .
N1 N 0.15804(18) 0.22171(10) 0.25481(16) 0.0217(5) Uani 1 1 d .
N2 N 0.40752(19) 0.22796(10) 0.31732(16) 0.0220(5) Uani 1 1 d .
C1 C 0.3920(2) 0.22103(12) 0.40831(19) 0.0234(5) Uani 1 1 d .
C2 C 0.2839(2) 0.21182(12) 0.4245(2) 0.0233(6) Uani 1 1 d .
H2 H 0.2850 0.2017 0.4920 0.028 Uiso 1 1 calc R
C3 C 0.1735(2) 0.21571(12) 0.3535(2) 0.0236(6) Uani 1 1 d .
C4 C 0.4961(2) 0.22519(14) 0.5007(2) 0.0303(6) Uani 1 1 d .
H4A H 0.5495 0.1890 0.5002 0.045 Uiso 1 1 calc R
H4B H 0.4702 0.2224 0.5618 0.045 Uiso 1 1 calc R
H4C H 0.5363 0.2670 0.5005 0.045 Uiso 1 1 calc R
C5 C 0.0710(2) 0.21413(14) 0.3950(2) 0.0299(6) Uani 1 1 d .
H5A H 0.0037 0.2346 0.3465 0.045 Uiso 1 1 calc R
H5B H 0.0901 0.2382 0.4592 0.045 Uiso 1 1 calc R
H5C H 0.0523 0.1686 0.4064 0.045 Uiso 1 1 calc R
C6 C 0.0446(2) 0.23424(12) 0.1850(2) 0.0241(6) Uani 1 1 d .
C7 C -0.0293(2) 0.18159(13) 0.1402(2) 0.0259(6) Uani 1 1 d .
C8 C -0.1340(2) 0.19618(15) 0.0690(2) 0.0331(7) Uani 1 1 d .
H8 H -0.1848 0.1615 0.0384 0.040 Uiso 1 1 calc R
C9 C -0.1665(2) 0.25995(15) 0.0414(2) 0.0344(7) Uani 1 1 d .
H9 H -0.2388 0.2689 -0.0078 0.041 Uiso 1 1 calc R
C10 C -0.0936(2) 0.31051(14) 0.0857(2) 0.0321(7) Uani 1 1 d .
H10 H -0.1168 0.3543 0.0668 0.038 Uiso 1 1 calc R
C11 C 0.0125(2) 0.29941(13) 0.1568(2) 0.0272(6) Uani 1 1 d .
C12 C 0.0902(3) 0.35688(13) 0.2059(2) 0.0344(7) Uani 1 1 d .
H12 H 0.1713 0.3397 0.2340 0.041 Uiso 1 1 calc R
C13 C 0.0939(3) 0.41058(15) 0.1303(2) 0.0413(8) Uani 1 1 d .
H13A H 0.1175 0.3917 0.0739 0.062 Uiso 1 1 calc R
H13B H 0.1501 0.4442 0.1639 0.062 Uiso 1 1 calc R
H13C H 0.0164 0.4303 0.1043 0.062 Uiso 1 1 calc R
C14 C 0.0526(4) 0.38442(16) 0.2943(2) 0.0505(9) Uani 1 1 d .
H14A H 0.1053 0.4199 0.3265 0.076 Uiso 1 1 calc R
H14B H 0.0553 0.3496 0.3438 0.076 Uiso 1 1 calc R
H14C H -0.0271 0.4014 0.2692 0.076 Uiso 1 1 calc R
C15 C 0.0013(2) 0.11039(13) 0.1686(2) 0.0311(6) Uani 1 1 d .
H15 H 0.0829 0.1088 0.2146 0.037 Uiso 1 1 calc R
C16 C -0.0793(3) 0.08114(15) 0.2248(3) 0.0409(8) Uani 1 1 d .
H16A H -0.0764 0.1080 0.2843 0.061 Uiso 1 1 calc R
H16B H -0.0540 0.0365 0.2465 0.061 Uiso 1 1 calc R
H16C H -0.1593 0.0801 0.1797 0.061 Uiso 1 1 calc R
C17 C -0.0047(3) 0.06853(15) 0.0754(3) 0.0439(8) Uani 1 1 d .
H17A H -0.0858 0.0654 0.0332 0.066 Uiso 1 1 calc R
H17B H 0.0253 0.0246 0.0969 0.066 Uiso 1 1 calc R
H17C H 0.0426 0.0888 0.0363 0.066 Uiso 1 1 calc R
C18 C 0.5181(2) 0.24941(13) 0.30617(19) 0.0230(5) Uani 1 1 d .
C19 C 0.5975(2) 0.20319(14) 0.2893(2) 0.0265(6) Uani 1 1 d .
C20 C 0.6989(2) 0.22584(15) 0.2710(2) 0.0332(7) Uani 1 1 d .
H20 H 0.7528 0.1951 0.2588 0.040 Uiso 1 1 calc R
C21 C 0.7228(3) 0.29177(15) 0.2700(2) 0.0360(7) Uani 1 1 d .
H21 H 0.7925 0.3062 0.2572 0.043 Uiso 1 1 calc R
C22 C 0.6447(3) 0.33698(15) 0.2878(2) 0.0348(7) Uani 1 1 d .
H22 H 0.6621 0.3824 0.2881 0.042 Uiso 1 1 calc R
C23 C 0.5415(2) 0.31677(14) 0.3050(2) 0.0300(6) Uani 1 1 d .
C24 C 0.5765(2) 0.12991(13) 0.2912(2) 0.0311(6) Uani 1 1 d .
H24 H 0.4980 0.1230 0.3013 0.037 Uiso 1 1 calc R
C25 C 0.6673(3) 0.09635(15) 0.3788(2) 0.0396(7) Uani 1 1 d .
H25A H 0.7454 0.1042 0.3722 0.059 Uiso 1 1 calc R
H25B H 0.6521 0.0491 0.3767 0.059 Uiso 1 1 calc R
H25C H 0.6626 0.1143 0.4433 0.059 Uiso 1 1 calc R
C26 C 0.5758(3) 0.09831(16) 0.1904(2) 0.0421(8) Uani 1 1 d .
H26A H 0.5201 0.1213 0.1346 0.063 Uiso 1 1 calc R
H26B H 0.5530 0.0522 0.1903 0.063 Uiso 1 1 calc R
H26C H 0.6539 0.1012 0.1817 0.063 Uiso 1 1 calc R
C27 C 0.4579(3) 0.36860(14) 0.3212(3) 0.0396(8) Uani 1 1 d .
H27 H 0.3908 0.3458 0.3359 0.048 Uiso 1 1 calc R
C28 C 0.5154(4) 0.41306(16) 0.4114(3) 0.0512(9) Uani 1 1 d .
H28A H 0.5490 0.3861 0.4716 0.077 Uiso 1 1 calc R
H28B H 0.4568 0.4426 0.4241 0.077 Uiso 1 1 calc R
H28C H 0.5771 0.4389 0.3961 0.077 Uiso 1 1 calc R
C29 C 0.4104(3) 0.40928(15) 0.2251(3) 0.0477(9) Uani 1 1 d .
H29A H 0.4748 0.4323 0.2095 0.072 Uiso 1 1 calc R
H29B H 0.3541 0.4413 0.2356 0.072 Uiso 1 1 calc R
H29C H 0.3719 0.3804 0.1686 0.072 Uiso 1 1 calc R
C30 C 0.2771(3) 0.11495(17) 0.0552(2) 0.0429(8) Uani 1 1 d .
H30A H 0.2771 0.0713 0.0315 0.051 Uiso 1 1 calc R
H30B H 0.2713 0.1506 0.0097 0.051 Uiso 1 1 calc R
C31 C 0.2852(2) 0.12617(14) 0.1515(2) 0.0295(6) Uani 1 1 d .
C32 C 0.2939(2) 0.06721(15) 0.2170(3) 0.0368(7) Uani 1 1 d .
C33 C 0.3159(4) 0.03183(18) 0.3882(3) 0.0586(10) Uani 1 1 d .
H33A H 0.3564 -0.0061 0.3690 0.070 Uiso 1 1 calc R
H33B H 0.3635 0.0478 0.4552 0.070 Uiso 1 1 calc R
C34 C 0.2044(4) 0.0124(2) 0.3937(4) 0.0927(17) Uani 1 1 d .
H34A H 0.1627 0.0508 0.4082 0.139 Uiso 1 1 calc R
H34B H 0.2134 -0.0200 0.4478 0.139 Uiso 1 1 calc R
H34C H 0.1601 -0.0069 0.3289 0.139 Uiso 1 1 calc R

loop_
_atom_site_aniso_label
_atom_site_aniso_U_11
_atom_site_aniso_U_22
_atom_site_aniso_U_33
_atom_site_aniso_U_23
_atom_site_aniso_U_13
_atom_site_aniso_U_12
Ge1 0.02784(17) 0.02281(17) 0.02011(16) 0.00103(12) 0.00806(11) 0.00108(12)
O1 0.089(2) 0.0230(13) 0.0744(19) -0.0094(12) 0.0178(16) 0.0119(12)
O2 0.0645(15) 0.0288(12) 0.0409(13) 0.0068(10) 0.0216(11) 0.0051(10)
N1 0.0264(11) 0.0189(11) 0.0201(11) -0.0004(9) 0.0073(9) 0.0020(9)
N2 0.0265(11) 0.0174(11) 0.0228(11) -0.0003(9) 0.0081(9) 0.0006(9)
C1 0.0307(14) 0.0153(12) 0.0232(13) -0.0010(11) 0.0064(11) 0.0019(11)
C2 0.0333(15) 0.0176(13) 0.0202(13) 0.0018(10) 0.0096(11) 0.0009(11)
C3 0.0309(14) 0.0145(13) 0.0274(14) -0.0018(10) 0.0113(12) -0.0010(10)
C4 0.0302(15) 0.0352(16) 0.0239(14) -0.0004(12) 0.0054(11) -0.0021(12)
C5 0.0313(15) 0.0330(16) 0.0277(15) 0.0009(12) 0.0125(12) 0.0006(12)
C6 0.0265(14) 0.0243(14) 0.0229(13) 0.0003(11) 0.0096(11) 0.0033(11)
C7 0.0266(14) 0.0256(15) 0.0260(14) -0.0014(11) 0.0086(11) 0.0013(11)
C8 0.0306(15) 0.0334(16) 0.0345(16) -0.0047(13) 0.0082(13) -0.0045(13)
C9 0.0255(15) 0.0442(19) 0.0306(16) 0.0029(13) 0.0038(12) 0.0053(13)
C10 0.0337(16) 0.0285(16) 0.0330(16) 0.0058(13) 0.0082(13) 0.0078(12)
C11 0.0323(15) 0.0223(14) 0.0280(14) 0.0001(11) 0.0106(12) 0.0023(11)
C12 0.0342(16) 0.0216(14) 0.0407(17) -0.0018(12) 0.0004(13) 0.0058(12)
C13 0.0469(19) 0.0304(17) 0.0467(19) -0.0010(14) 0.0139(15) -0.0019(14)
C14 0.084(3) 0.0273(17) 0.0371(18) -0.0029(14) 0.0125(18) -0.0053(17)
C15 0.0292(15) 0.0231(15) 0.0393(17) -0.0034(12) 0.0074(13) 0.0026(11)
C16 0.0352(17) 0.0261(16) 0.062(2) 0.0021(15) 0.0154(16) 0.0007(13)
C17 0.0411(18) 0.0334(17) 0.055(2) -0.0140(15) 0.0105(16) -0.0020(14)
C18 0.0236(13) 0.0261(14) 0.0192(13) 0.0014(11) 0.0059(10) -0.0018(11)
C19 0.0273(14) 0.0293(15) 0.0210(13) -0.0010(11) 0.0040(11) -0.0002(11)
C20 0.0274(14) 0.0395(18) 0.0336(16) -0.0019(13) 0.0101(12) 0.0020(13)
C21 0.0292(16) 0.0423(19) 0.0381(17) 0.0058(14) 0.0122(13) -0.0036(13)
C22 0.0389(17) 0.0302(16) 0.0360(17) 0.0043(13) 0.0120(14) -0.0072(13)
C23 0.0347(16) 0.0256(15) 0.0312(15) 0.0015(12) 0.0119(13) -0.0017(12)
C24 0.0287(15) 0.0266(15) 0.0366(16) -0.0036(12) 0.0072(13) 0.0024(12)
C25 0.0410(17) 0.0263(16) 0.0446(18) 0.0003(14) 0.0016(14) 0.0050(13)
C26 0.0354(17) 0.0430(19) 0.0468(19) -0.0137(15) 0.0104(15) 0.0060(14)
C27 0.0449(19) 0.0213(15) 0.060(2) 0.0024(14) 0.0264(16) -0.0031(13)
C28 0.081(3) 0.0306(18) 0.051(2) -0.0025(16) 0.033(2) -0.0008(17)
C29 0.0432(19) 0.0272(17) 0.066(2) 0.0021(16) 0.0053(17) 0.0018(14)
C30 0.0454(19) 0.0398(19) 0.0450(19) -0.0124(15) 0.0156(16) -0.0010(15)
C31 0.0257(14) 0.0298(15) 0.0329(15) -0.0041(12) 0.0082(12) 0.0019(11)
C32 0.0281(15) 0.0294(17) 0.052(2) -0.0040(14) 0.0109(14) 0.0041(12)
C33 0.077(3) 0.037(2) 0.067(3) 0.0216(18) 0.030(2) 0.0076(18)
C34 0.078(3) 0.083(3) 0.110(4) 0.056(3) 0.017(3) 0.001(3)

loop_
_atom_type_symbol
_atom_type_description
_atom_type_scat_dispersion_real
_atom_type_scat_dispersion_imag
_atom_type_scat_source
C C 0.0033 0.0016 'International Tables Vol C Tables 4.2.6.8 and 6.1.1.4'
H H 0.0000 0.0000 'International Tables Vol C Tables 4.2.6.8 and 6.1.1.4'
N N 0.0061 0.0033 'International Tables Vol C Tables 4.2.6.8 and 6.1.1.4'
O O 0.0106 0.0060 'International Tables Vol C Tables 4.2.6.8 and 6.1.1.4'
Ge Ge 0.1547 1.8001 'International Tables Vol C Tables 4.2.6.8 and 6.1.1.4'

loop_
_geom_angle_atom_site_label_1
_geom_angle_atom_site_label_2
_geom_angle_atom_site_label_3
_geom_angle
N2 Ge1 N1 91.65(9)
N2 Ge1 C31 101.72(10)
N1 Ge1 C31 99.08(10)
C32 O2 C33 118.4(3)
C3 N1 C6 121.7(2)
C3 N1 Ge1 126.38(18)
C6 N1 Ge1 111.73(16)
C1 N2 C18 121.1(2)
C1 N2 Ge1 125.78(18)
C18 N2 Ge1 112.58(16)
N2 C1 C2 124.0(2)
N2 C1 C4 119.0(2)
C2 C1 C4 117.0(2)
C1 C2 C3 127.9(2)
N1 C3 C2 123.0(2)
N1 C3 C5 120.6(2)
C2 C3 C5 116.3(2)
C11 C6 C7 120.8(2)
C11 C6 N1 118.7(2)
C7 C6 N1 120.4(2)
C8 C7 C6 118.0(3)
C8 C7 C15 119.3(2)
C6 C7 C15 122.6(2)
C9 C8 C7 121.6(3)
C10 C9 C8 119.5(3)
C9 C10 C11 121.9(3)
C10 C11 C6 118.2(3)
C10 C11 C12 120.4(2)
C6 C11 C12 121.4(2)
C13 C12 C14 110.9(2)
C13 C12 C11 112.6(2)
C14 C12 C11 110.7(3)
C7 C15 C16 111.3(2)
C7 C15 C17 111.6(2)
C16 C15 C17 109.1(2)
C23 C18 C19 120.5(2)
C23 C18 N2 119.4(2)
C19 C18 N2 120.0(2)
C20 C19 C18 118.5(3)
C20 C19 C24 119.3(3)
C18 C19 C24 122.3(2)
C21 C20 C19 121.5(3)
C20 C21 C22 119.7(3)
C21 C22 C23 120.9(3)
C22 C23 C18 118.9(3)
C22 C23 C27 118.5(3)
C18 C23 C27 122.6(2)
C19 C24 C26 110.9(2)
C19 C24 C25 111.7(2)
C26 C24 C25 110.0(2)
C23 C27 C29 110.3(3)
C23 C27 C28 111.8(3)
C29 C27 C28 110.4(3)
C30 C31 C32 116.1(3)
C30 C31 Ge1 113.3(2)
C32 C31 Ge1 130.5(2)
O1 C32 O2 122.2(3)
O1 C32 C31 126.6(3)
O2 C32 C31 111.2(2)
C34 C33 O2 109.3(3)

loop_
_geom_bond_atom_site_label_1
_geom_bond_atom_site_label_2
_geom_bond_distance
Ge1 N2 1.994(2)
Ge1 N1 2.002(2)
Ge1 C31 2.033(3)
O1 C32 1.200(4)
O2 C32 1.337(4)
O2 C33 1.468(4)
N1 C3 1.325(3)
N1 C6 1.443(3)
N2 C1 1.329(3)
N2 C18 1.446(3)
C1 C2 1.391(4)
C1 C4 1.505(4)
C2 C3 1.402(4)
C3 C5 1.499(4)
C6 C11 1.408(4)
C6 C7 1.415(4)
C7 C8 1.383(4)
C7 C15 1.523(4)
C8 C9 1.381(4)
C9 C10 1.376(4)
C10 C11 1.381(4)
C11 C12 1.528(4)
C12 C13 1.523(4)
C12 C14 1.525(4)
C15 C16 1.526(4)
C15 C17 1.529(4)
C18 C23 1.405(4)
C18 C19 1.407(4)
C19 C20 1.391(4)
C19 C24 1.519(4)
C20 C21 1.377(4)
C21 C22 1.386(4)
C22 C23 1.390(4)
C23 C27 1.518(4)
C24 C26 1.531(4)
C24 C25 1.533(4)
C27 C29 1.528(4)
C27 C28 1.533(5)
C30 C31 1.324(4)
C31 C32 1.491(4)
C33 C34 1.418(6)

loop_
_geom_torsion_atom_site_label_1
_geom_torsion_atom_site_label_2
_geom_torsion_atom_site_label_3
_geom_torsion_atom_site_label_4
_geom_torsion
N2 Ge1 N1 C3 -8.9(2)
C31 Ge1 N1 C3 93.2(2)
N2 Ge1 N1 C6 165.81(17)
C31 Ge1 N1 C6 -92.05(17)
N1 Ge1 N2 C1 9.0(2)
C31 Ge1 N2 C1 -90.6(2)
N1 Ge1 N2 C18 -162.77(17)
C31 Ge1 N2 C18 97.60(18)
C18 N2 C1 C2 168.3(2)
Ge1 N2 C1 C2 -2.8(3)
C18 N2 C1 C4 -9.8(3)
Ge1 N2 C1 C4 179.08(18)
N2 C1 C2 C3 -8.1(4)
C4 C1 C2 C3 170.0(2)
C6 N1 C3 C2 -171.7(2)
Ge1 N1 C3 C2 2.6(3)
C6 N1 C3 C5 7.0(4)
Ge1 N1 C3 C5 -178.72(18)
C1 C2 C3 N1 8.2(4)
C1 C2 C3 C5 -170.5(2)
C3 N1 C6 C11 94.9(3)
Ge1 N1 C6 C11 -80.1(2)
C3 N1 C6 C7 -89.6(3)
Ge1 N1 C6 C7 95.3(2)
C11 C6 C7 C8 -0.7(4)
N1 C6 C7 C8 -176.0(2)
C11 C6 C7 C15 -179.6(2)
N1 C6 C7 C15 5.0(4)
C6 C7 C8 C9 0.2(4)
C15 C7 C8 C9 179.2(3)
C7 C8 C9 C10 -0.2(4)
C8 C9 C10 C11 0.5(4)
C9 C10 C11 C6 -1.0(4)
C9 C10 C11 C12 -178.8(3)
C7 C6 C11 C10 1.0(4)
N1 C6 C11 C10 176.5(2)
C7 C6 C11 C12 178.8(3)
N1 C6 C11 C12 -5.7(4)
C10 C11 C12 C13 -41.6(4)
C6 C11 C12 C13 140.6(3)
C10 C11 C12 C14 83.1(3)
C6 C11 C12 C14 -94.6(3)
C8 C7 C15 C16 -67.4(3)
C6 C7 C15 C16 111.5(3)
C8 C7 C15 C17 54.7(3)
C6 C7 C15 C17 -126.3(3)
C1 N2 C18 C23 -85.8(3)
Ge1 N2 C18 C23 86.5(3)
C1 N2 C18 C19 98.8(3)
Ge1 N2 C18 C19 -89.0(2)
C23 C18 C19 C20 -0.4(4)
N2 C18 C19 C20 175.0(2)
C23 C18 C19 C24 179.2(3)
N2 C18 C19 C24 -5.4(4)
C18 C19 C20 C21 0.6(4)
C24 C19 C20 C21 -179.0(3)
C19 C20 C21 C22 0.1(5)
C20 C21 C22 C23 -1.0(5)
C21 C22 C23 C18 1.2(4)
C21 C22 C23 C27 -178.4(3)
C19 C18 C23 C22 -0.5(4)
N2 C18 C23 C22 -175.9(2)
C19 C18 C23 C27 179.1(3)
N2 C18 C23 C27 3.7(4)
C20 C19 C24 C26 -58.5(3)
C18 C19 C24 C26 121.9(3)
C20 C19 C24 C25 64.6(3)
C18 C19 C24 C25 -115.0(3)
C22 C23 C27 C29 64.9(4)
C18 C23 C27 C29 -114.7(3)
C22 C23 C27 C28 -58.4(4)
C18 C23 C27 C28 122.0(3)
N2 Ge1 C31 C30 -137.5(2)
N1 Ge1 C31 C30 128.9(2)
N2 Ge1 C31 C32 42.7(3)
N1 Ge1 C31 C32 -50.9(3)
C33 O2 C32 O1 1.4(5)
C33 O2 C32 C31 -177.9(3)
C30 C31 C32 O1 0.4(5)
Ge1 C31 C32 O1 -179.8(3)
C30 C31 C32 O2 179.6(3)
Ge1 C31 C32 O2 -0.5(4)
C32 O2 C33 C34 -91.5(4)
